data_2104740
loop_
_publ_author_name
'Elliot, Alexander Dean'

_publ_section_title
;
 Structure of pyrrhotite 5<i>C</i> (Fe~9~S~10~)
;
_journal_coeditor_code KD5037
_journal_issue 3
_journal_name_full 'Acta Crystallographica Section B'
_journal_page_first 271
_journal_page_last 279
_journal_paper_doi 10.1107/S0108768110011845
_journal_volume 66
_journal_year 2010
_chemical_formula_structural 'Fe7 S8'
_chemical_formula_sum 'Fe7 S8'
_chemical_formula_weight 647.435
_chemical_name_common 'Pyrrhotite 4C'
_chemical_name_mineral 'Pyrrhotite 4C'
_chemical_name_structure_type Pyrrhotite
_space_group_crystal_system monoclinic
_space_group_IT_number 15
_space_group_name_Hall '-C 2yc'
_space_group_name_H-M_alt 'C 1 2/c 1'
_symmetry_space_group_name_Hall '-C 2yc'
_symmetry_space_group_name_H-M 'C 1 2/c 1'
_cell_angle_alpha 90
_cell_angle_beta 117.8317(53)
_cell_angle_gamma 90
_cell_formula_units_Z 4
_cell_length_a 11.9380(10)
_cell_length_b 6.85191(45)
_cell_length_c 12.94671(98)
_cell_volume 936.51(13)
_exptl_absorpt_coefficient_mu 18.5959(26)
_exptl_crystal_density_diffrn 4.59203(64)
_pd_block_id 2010-05-12T23:53|Pyrrhotite4C-Strained|A.Elliot|5Ca2
_pd_proc_ls_profile_function
;
Crystallite size and strain modelled with Lorentzian and 
Gaussian component convolutions
4C Strained Phase
    CS_L(cspyrrhotite4, 99.05673`_6.02077_LIMIT_MIN_50 
    min =50; max =1000;)
    Strain_L(spyrrhotite4, 0.46149`_0.01537 min 0.0001 max 1)
;
_refine_ls_R_I_factor 0.01191
_cod_data_source_file kd5037.cif
_cod_data_source_block (5Ca2)_Pyrrhotite_4C_Strained
_cod_original_cell_volume 936.51(14)
_cod_database_code 2104740

loop_
_symmetry_equiv_pos_as_xyz
'-x, -y, -z'
'-x, y, -z+1/2'
'-x+1/2, -y+1/2, -z'
'-x+1/2, y+1/2, -z+1/2'
'x, -y, z+1/2'
'x, y, z'
'x+1/2, -y+1/2, z+1/2'
'x+1/2, y+1/2, z'

loop_
_atom_site_label
_atom_site_type_symbol
_atom_site_symmetry_multiplicity
_atom_site_fract_x
_atom_site_fract_y
_atom_site_fract_z
_atom_site_occupancy
_atom_site_B_iso_or_equiv
Fe1 Fe+2 8 0.126 0.0981 0.9908 1 0.570(23)
Fe3 Fe+2 8 0.256 0.1266 0.2462 1 0.570(23)
Fe5 Fe+2 8 0.3594 0.1401 0.5 1 0.570(23)
Fe7 Fe+2 4 0 0.3931 0.25 1 0.570(23)
S1 S 8 0.8957 0.1228 0.8755 1 0.300(24)
S2 S 8 0.3531 0.1251 0.1234 1 0.300(24)
S3 S 8 0.8601 0.1254 0.1378 1 0.300(24)
S4 S 8 0.6024 0.1241 0.6206 1 0.300(24)

loop_
_atom_type_symbol
_atom_type_description
_atom_type_scat_dispersion_real
_atom_type_scat_dispersion_imag
_atom_type_scat_source
Fe2+ Fe2+ 26.368 1.116 'Default dataset used by TOPAS R3'
S S 16.156 0.167 'Default dataset used by TOPAS R3'

loop_
_citation_title
_citation_page_first
_citation_page_last
_citation_year
_citation_journal_abbrev
_citation_journal_volume
; Structure and magnetism in synthetic pyrrhotite Fe7S8: a 
powder neutron-diffraction study
;
014415-1 014415-12 2004
;
;
;
;
